data_7052392
loop_
_publ_author_name
'Suchentrunk, Christof'
'Korber, Nikolaus'

_publ_section_title
;
 Ge52? Zintl anions: synthesis and crystal structures of
 [K([2.2.2]-crypt)]2Ge5?4NH3 and [Rb([2.2.2]-crypt)]2Ge5?4NH3
;
_journal_issue 12
_journal_name_full 'New Journal of Chemistry'
_journal_page_first 1737
_journal_paper_doi 10.1039/b610547e
_journal_volume 30
_journal_year 2006
_chemical_formula_moiety 'C36 H84 Ge5 N8 O12 K2'
_chemical_formula_sum 'C36 H84 Ge5 K2 N8 O12'
_chemical_formula_weight 1262.26
_chemical_name_common
;
Bis(potassium-(4,7,13,1621,24-Hexaoxa-1,10-
diazabicyclo(8.8.8)hexacosane))-nonagermanid - ammonia(1/4)
;
_chemical_name_systematic
;
Bis[potassium-(4,7,13,1621,24-Hexaoxa-1,10-diazabicyclo[8.8.8]hexacosane)]-
nonagermanid - ammonia(1/4)
;
_space_group_IT_number 1
_symmetry_cell_setting triclinic
_symmetry_space_group_name_Hall 'P 1'
_symmetry_space_group_name_H-M 'P 1'
_atom_sites_solution_hydrogens geom
_atom_sites_solution_primary direct
_atom_sites_solution_secondary difmap
_audit_creation_method SHELXL-97
_cell_angle_alpha 117.911(8)
_cell_angle_beta 98.650(9)
_cell_angle_gamma 91.797(9)
_cell_formula_units_Z 1
_cell_length_a 11.2887(9)
_cell_length_b 11.8949(9)
_cell_length_c 11.9433(9)
_cell_measurement_reflns_used 8000
_cell_measurement_temperature 293(2)
_cell_measurement_theta_max 51.86
_cell_measurement_theta_min 3.90
_cell_volume 1391.5(2)
_computing_structure_refinement 'SHELXL-97 (Sheldrick, 1997)'
_computing_structure_solution 'SHELXS-97 (Sheldrick, 1990)'
_diffrn_ambient_temperature 123(2)
_diffrn_measured_fraction_theta_full 0.928
_diffrn_measured_fraction_theta_max 0.928
_diffrn_measurement_device_type 'Stoe Imaging Plate Diffraction System'
_diffrn_measurement_method Phi
_diffrn_radiation_monochromator graphite
_diffrn_radiation_source 'fine-focus sealed tube'
_diffrn_radiation_type MoK\a
_diffrn_radiation_wavelength 0.71073
_diffrn_reflns_av_R_equivalents 0.0293
_diffrn_reflns_av_sigmaI/netI 0.0322
_diffrn_reflns_limit_h_max 13
_diffrn_reflns_limit_h_min -13
_diffrn_reflns_limit_k_max 14
_diffrn_reflns_limit_k_min -14
_diffrn_reflns_limit_l_max 14
_diffrn_reflns_limit_l_min -14
_diffrn_reflns_number 10669
_diffrn_reflns_theta_full 25.93
_diffrn_reflns_theta_max 25.93
_diffrn_reflns_theta_min 1.95
_diffrn_standards_interval_time 6.0
_diffrn_standards_number 8934
_exptl_absorpt_coefficient_mu 2.876
_exptl_absorpt_correction_T_max 0.649
_exptl_absorpt_correction_T_min 0.178
_exptl_absorpt_correction_type refdelf
_exptl_absorpt_process_details '(A.L.Spek, Platon 2004'
_exptl_crystal_colour orange
_exptl_crystal_density_diffrn 1.506
_exptl_crystal_density_method 'not measured'
_exptl_crystal_description needle
_exptl_crystal_F_000 650
_exptl_crystal_size_max 0.4
_exptl_crystal_size_mid 0.3
_exptl_crystal_size_min 0.2
_refine_diff_density_max 1.313
_refine_diff_density_min -0.520
_refine_diff_density_rms 0.073
_refine_ls_abs_structure_details 'Flack H D (1983), Acta Cryst. A39, 876-881'
_refine_ls_abs_structure_Flack 0.668(11)
_refine_ls_extinction_method none
_refine_ls_goodness_of_fit_ref 1.063
_refine_ls_hydrogen_treatment constr
_refine_ls_matrix_type full
_refine_ls_number_parameters 572
_refine_ls_number_reflns 8934
_refine_ls_number_restraints 3
_refine_ls_restrained_S_all 1.063
_refine_ls_R_factor_all 0.0501
_refine_ls_R_factor_gt 0.0449
_refine_ls_shift/su_max 0.001
_refine_ls_shift/su_mean 0.000
_refine_ls_structure_factor_coef Fsqd
_refine_ls_weighting_details 'calc w=1/[\s^2^(Fo^2^)+(0.0866P)^2^+0.0000P] where P=(Fo^2^+2Fc^2^)/3'
_refine_ls_weighting_scheme calc
_refine_ls_wR_factor_gt 0.1181
_refine_ls_wR_factor_ref 0.1205
_reflns_number_gt 8001
_reflns_number_total 8934
_reflns_threshold_expression >2sigma(I)
_cod_data_source_file b610547e.txt
_cod_data_source_block K-Crypt_Ge5
_cod_original_cell_volume 1391.51(19)
_cod_database_code 7052392

loop_
_symmetry_equiv_pos_as_xyz
'x, y, z'

loop_
_atom_site_label
_atom_site_type_symbol
_atom_site_fract_x
_atom_site_fract_y
_atom_site_fract_z
_atom_site_U_iso_or_equiv
_atom_site_adp_type
_atom_site_occupancy
_atom_site_symmetry_multiplicity
_atom_site_calc_flag
_atom_site_refinement_flags
_atom_site_disorder_assembly
_atom_site_disorder_group
Ge1 Ge 0.57784(5) 0.39973(6) 0.87466(7) 0.03746(17) Uani 1 1 d . . .
Ge2 Ge 0.39963(6) 0.51811(6) 0.87003(7) 0.04148(18) Uani 1 1 d . . .
Ge3 Ge 0.40687(7) 0.34805(8) 0.96081(7) 0.0463(2) Uani 1 1 d . . .
Ge4 Ge 0.39579(6) 0.26700(7) 0.70766(7) 0.04020(17) Uani 1 1 d . . .
Ge5 Ge 0.22418(6) 0.35681(7) 0.81855(7) 0.03962(18) Uani 1 1 d . . .
K1 K 0.94281(12) 0.95998(11) 1.05721(12) 0.0290(3) Uani 1 1 d . . .
K2 K 0.10364(10) -0.33330(11) 0.43643(12) 0.0246(2) Uani 1 1 d . . .
O11 O 0.2319(4) -0.5334(5) 0.4356(5) 0.0422(12) Uani 1 1 d . . .
O8 O -0.0114(4) -0.1249(4) 0.5835(4) 0.0350(10) Uani 1 1 d . . .
O5 O 1.0356(4) 1.1623(4) 1.0270(4) 0.0331(9) Uani 1 1 d . . .
O12 O -0.0057(4) -0.5099(4) 0.4897(4) 0.0340(10) Uani 1 1 d . . .
O2 O 0.8138(4) 0.9410(4) 1.2389(4) 0.0379(10) Uani 1 1 d . . .
O9 O 0.2055(5) -0.2856(8) 0.2560(7) 0.068(2) Uani 1 1 d . . .
O10 O -0.0345(6) -0.4036(6) 0.2002(5) 0.0544(15) Uani 1 1 d . . .
O1 O 1.0544(4) 1.0620(4) 1.3178(4) 0.0364(10) Uani 1 1 d . . .
O6 O 0.7815(4) 1.1142(5) 1.0010(6) 0.0470(13) Uani 1 1 d . . .
O3 O 1.1040(6) 0.7859(5) 0.9348(5) 0.0545(15) Uani 1 1 d . . .
O7 O 0.2370(5) -0.1280(5) 0.6595(6) 0.0629(18) Uani 1 1 d . . .
O4 O 0.8580(6) 0.7164(5) 0.8279(5) 0.0506(13) Uani 1 1 d . . .
N1 N 1.2088(5) 1.0423(6) 1.1359(5) 0.0369(12) Uani 1 1 d . . .
N3 N 0.3690(5) -0.3040(5) 0.4639(7) 0.0411(14) Uani 1 1 d . . .
N4 N -0.1651(5) -0.3652(5) 0.4035(6) 0.0373(13) Uani 1 1 d . . .
N2 N 0.6788(6) 0.8691(7) 0.9762(7) 0.0492(15) Uani 1 1 d . . .
N5 N 0.6372(6) 0.0514(7) 0.5817(9) 0.062(2) Uani 1 1 d . . .
H5C H 0.5985 0.1203 0.6157 0.093 Uiso 1 1 calc R . .
H5D H 0.5842 -0.0169 0.5291 0.093 Uiso 1 1 calc R . .
H5E H 0.6887 0.0629 0.5373 0.093 Uiso 1 1 calc R . .
N6 N 0.6194(8) 0.2994(14) 0.5020(12) 0.104(4) Uani 1 1 d . . .
H6C H 0.6585 0.3158 0.5795 0.156 Uiso 1 1 calc R . .
H6D H 0.5480 0.2549 0.4846 0.156 Uiso 1 1 calc R . .
H6E H 0.6084 0.3728 0.5011 0.156 Uiso 1 1 calc R . .
N7 N 0.8606(6) 0.2882(7) 0.6926(7) 0.0551(16) Uani 1 1 d . . .
H7C H 0.9304 0.3313 0.7436 0.083 Uiso 1 1 calc R . .
H7D H 0.8344 0.2326 0.7162 0.083 Uiso 1 1 calc R . .
H7E H 0.8065 0.3428 0.6993 0.083 Uiso 1 1 calc R . .
N8 N 0.5865(9) 0.2780(12) 0.2156(10) 0.104(4) Uani 1 1 d . . .
H8C H 0.6109 0.3378 0.2974 0.156 Uiso 1 1 calc R . .
H8D H 0.5194 0.2321 0.2087 0.156 Uiso 1 1 calc R . .
H8E H 0.5719 0.3153 0.1662 0.156 Uiso 1 1 calc R . .
C1 C -0.2171(7) -0.4345(7) 0.2652(8) 0.049(2) Uani 1 1 d . . .
H1A H -0.3025 -0.4251 0.2536 0.059 Uiso 1 1 calc R . .
H1B H -0.2095 -0.5250 0.2330 0.059 Uiso 1 1 calc R . .
C2 C 0.8356(7) 1.1878(7) 0.9513(8) 0.0454(17) Uani 1 1 d . . .
H2A H 0.7831 1.2502 0.9496 0.055 Uiso 1 1 calc R . .
H2B H 0.8457 1.1317 0.8637 0.055 Uiso 1 1 calc R . .
C3 C -0.1302(6) -0.5537(6) 0.4401(7) 0.0356(14) Uani 1 1 d . . .
H3A H -0.1591 -0.6012 0.4801 0.043 Uiso 1 1 calc R . .
H3B H -0.1428 -0.6102 0.3477 0.043 Uiso 1 1 calc R . .
C4 C 1.2439(6) 1.1172(7) 1.2784(6) 0.0404(15) Uani 1 1 d . . .
H4A H 1.2239 1.2039 1.3064 0.049 Uiso 1 1 calc R . .
H4B H 1.3305 1.1217 1.3027 0.049 Uiso 1 1 calc R . .
C5 C 0.9542(7) 1.2545(6) 1.0324(8) 0.0436(16) Uani 1 1 d . . .
H5A H 0.9870 1.3093 1.0021 0.052 Uiso 1 1 calc R . .
H5B H 0.9447 1.3078 1.1209 0.052 Uiso 1 1 calc R . .
C6 C 1.2382(7) 1.1240(8) 1.0785(8) 0.0482(18) Uani 1 1 d . . .
H6A H 1.2373 1.0695 0.9873 0.058 Uiso 1 1 calc R . .
H6B H 1.3195 1.1670 1.1183 0.058 Uiso 1 1 calc R . .
C7 C 0.0610(6) -0.6129(7) 0.4826(8) 0.0407(16) Uani 1 1 d . . .
H7A H 0.0454 -0.6828 0.3948 0.049 Uiso 1 1 calc R . .
H7B H 0.0355 -0.6445 0.5378 0.049 Uiso 1 1 calc R . .
C8 C -0.1996(6) -0.4373(6) 0.4688(8) 0.0397(15) Uani 1 1 d . . .
H8A H -0.2854 -0.4660 0.4413 0.048 Uiso 1 1 calc R . .
H8B H -0.1844 -0.3806 0.5612 0.048 Uiso 1 1 calc R . .
C9 C 0.6668(7) 1.0452(10) 0.9179(10) 0.062(2) Uani 1 1 d . . .
H9A H 0.6797 0.9861 0.8322 0.075 Uiso 1 1 calc R . .
H9B H 0.6136 1.1051 0.9110 0.075 Uiso 1 1 calc R . .
C10 C 0.9454(11) 0.6247(7) 0.8013(7) 0.063(3) Uani 1 1 d . . .
H10A H 0.9517 0.5937 0.8637 0.076 Uiso 1 1 calc R . .
H10B H 0.9184 0.5522 0.7161 0.076 Uiso 1 1 calc R . .
C11 C 1.2731(8) 0.9289(9) 1.0882(8) 0.055(2) Uani 1 1 d . . .
H11A H 1.2677 0.8884 1.1416 0.066 Uiso 1 1 calc R . .
H11B H 1.3577 0.9563 1.0983 0.066 Uiso 1 1 calc R . .
C12 C 0.9937(8) 1.0322(7) 1.3996(6) 0.0426(17) Uani 1 1 d . . .
H12A H 1.0249 1.0931 1.4893 0.051 Uiso 1 1 calc R . .
H12B H 1.0075 0.9471 1.3863 0.051 Uiso 1 1 calc R . .
C13 C 0.0590(6) -0.0288(6) 0.7026(7) 0.0384(15) Uani 1 1 d . . .
H13A H 0.0571 -0.0533 0.7692 0.046 Uiso 1 1 calc R . .
H13B H 0.0252 0.0518 0.7289 0.046 Uiso 1 1 calc R . .
C14 C 0.1840(7) -0.0132(7) 0.6873(7) 0.0399(15) Uani 1 1 d . . .
H14A H 0.1855 0.0071 0.6177 0.048 Uiso 1 1 calc R . .
H14B H 0.2299 0.0571 0.7660 0.048 Uiso 1 1 calc R . .
C15 C 0.4182(7) -0.2012(10) 0.5908(8) 0.059(2) Uani 1 1 d . . .
H15A H 0.4260 -0.2376 0.6488 0.071 Uiso 1 1 calc R . .
H15B H 0.4993 -0.1739 0.5888 0.071 Uiso 1 1 calc R . .
C16 C 0.8627(8) 1.0382(7) 1.3678(7) 0.0459(17) Uani 1 1 d . . .
H16A H 0.8215 1.0263 1.4279 0.055 Uiso 1 1 calc R . .
H16B H 0.8498 1.1218 1.3761 0.055 Uiso 1 1 calc R . .
C17 C -0.2063(6) -0.2365(6) 0.4647(8) 0.0460(18) Uani 1 1 d . . .
H17A H -0.2898 -0.2461 0.4725 0.055 Uiso 1 1 calc R . .
H17B H -0.2033 -0.1990 0.4083 0.055 Uiso 1 1 calc R . .
C18 C 0.1931(7) -0.5665(8) 0.5246(7) 0.0470(17) Uani 1 1 d . . .
H18A H 0.2080 -0.4924 0.6099 0.056 Uiso 1 1 calc R . .
H18B H 0.2379 -0.6332 0.5288 0.056 Uiso 1 1 calc R . .
C19 C 0.4134(8) -0.4234(11) 0.448(2) 0.148(9) Uani 1 1 d . . .
H19A H 0.4290 -0.4667 0.3605 0.178 Uiso 1 1 calc R . .
H19B H 0.4917 -0.3988 0.5043 0.178 Uiso 1 1 calc R . .
C20 C -0.1335(6) -0.1447(7) 0.5966(8) 0.0465(18) Uani 1 1 d . . .
H20A H -0.1673 -0.0638 0.6318 0.056 Uiso 1 1 calc R . .
H20B H -0.1357 -0.1801 0.6549 0.056 Uiso 1 1 calc R . .
C21 C 0.7450(9) 0.6574(8) 0.8193(8) 0.062(3) Uani 1 1 d . . .
H21A H 0.7497 0.6278 0.8828 0.075 Uiso 1 1 calc R . .
H21B H 0.7194 0.5842 0.7343 0.075 Uiso 1 1 calc R . .
C22 C 1.1540(7) 1.2232(7) 1.0933(7) 0.0424(16) Uani 1 1 d . . .
H22A H 1.1532 1.2780 1.1840 0.051 Uiso 1 1 calc R . .
H22B H 1.1816 1.2762 1.0584 0.051 Uiso 1 1 calc R . .
C23 C 0.4018(8) -0.2752(11) 0.3659(9) 0.073(3) Uani 1 1 d . . .
H23A H 0.4401 -0.1875 0.4119 0.088 Uiso 1 1 calc R . .
H23B H 0.4644 -0.3285 0.3318 0.088 Uiso 1 1 calc R . .
C24 C 1.2276(8) 0.8303(9) 0.9490(8) 0.060(2) Uani 1 1 d . . .
H24A H 1.2343 0.8681 0.8934 0.071 Uiso 1 1 calc R . .
H24B H 1.2757 0.7591 0.9246 0.071 Uiso 1 1 calc R . .
C25 C 0.6561(9) 0.7547(10) 0.8438(8) 0.066(3) Uani 1 1 d . . .
H25A H 0.6558 0.7851 0.7812 0.080 Uiso 1 1 calc R . .
H25B H 0.5762 0.7119 0.8283 0.080 Uiso 1 1 calc R . .
C26 C 0.3636(9) -0.0955(10) 0.6455(12) 0.079(3) Uani 1 1 d . . .
H26A H 0.3590 -0.0529 0.5929 0.095 Uiso 1 1 calc R . .
H26B H 0.4107 -0.0371 0.7298 0.095 Uiso 1 1 calc R . .
C27 C 0.3288(12) -0.285(3) 0.267(2) 0.240(17) Uani 1 1 d . . .
H27A H 0.3424 -0.3627 0.1942 0.288 Uiso 1 1 calc R . .
H27B H 0.3569 -0.2146 0.2540 0.288 Uiso 1 1 calc R . .
C28 C 1.0622(10) 0.6830(7) 0.8077(7) 0.060(3) Uani 1 1 d . . .
H28A H 1.1190 0.6197 0.7861 0.072 Uiso 1 1 calc R . .
H28B H 1.0562 0.7149 0.7460 0.072 Uiso 1 1 calc R . .
C29 C 1.1819(7) 1.0600(7) 1.3468(6) 0.0414(16) Uani 1 1 d . . .
H29A H 1.1998 0.9726 1.3184 0.050 Uiso 1 1 calc R . .
H29B H 1.2107 1.1091 1.4391 0.050 Uiso 1 1 calc R . .
C30 C 0.6100(7) 0.9721(11) 0.9757(12) 0.068(3) Uani 1 1 d . . .
H30A H 0.6033 1.0317 1.0636 0.081 Uiso 1 1 calc R . .
H30B H 0.5291 0.9352 0.9271 0.081 Uiso 1 1 calc R . .
C31 C 0.3601(7) -0.5103(10) 0.4638(18) 0.107(6) Uani 1 1 d . . .
H31A H 0.3859 -0.4896 0.5532 0.128 Uiso 1 1 calc R . .
H31B H 0.3904 -0.5904 0.4116 0.128 Uiso 1 1 calc R . .
C32 C 0.6864(7) 0.9294(8) 1.2101(9) 0.0500(18) Uani 1 1 d . . .
H32A H 0.6605 1.0120 1.2273 0.060 Uiso 1 1 calc R . .
H32B H 0.6530 0.9024 1.2650 0.060 Uiso 1 1 calc R . .
C33 C -0.1582(9) -0.3886(8) 0.1859(8) 0.065(3) Uani 1 1 d . . .
H33A H -0.1963 -0.4378 0.0958 0.078 Uiso 1 1 calc R . .
H33B H -0.1683 -0.2992 0.2144 0.078 Uiso 1 1 calc R . .
C34 C 0.6396(7) 0.8324(8) 1.0693(8) 0.0505(19) Uani 1 1 d . . .
H34A H 0.6671 0.7506 1.0530 0.061 Uiso 1 1 calc R . .
H34B H 0.5522 0.8212 1.0542 0.061 Uiso 1 1 calc R . .
C35 C 0.145(2) -0.3805(13) 0.1317(16) 0.135(8) Uani 1 1 d . . .
H35A H 0.1759 -0.3685 0.0660 0.162 Uiso 1 1 calc R . .
H35B H 0.1601 -0.4649 0.1197 0.162 Uiso 1 1 calc R . .
C36 C 0.0227(17) -0.3712(15) 0.1198(9) 0.118(7) Uani 1 1 d . . .
H36A H -0.0156 -0.4270 0.0308 0.142 Uiso 1 1 calc R . .
H36B H 0.0099 -0.2841 0.1396 0.142 Uiso 1 1 calc R . .

loop_
_atom_site_aniso_label
_atom_site_aniso_U_11
_atom_site_aniso_U_22
_atom_site_aniso_U_33
_atom_site_aniso_U_23
_atom_site_aniso_U_13
_atom_site_aniso_U_12
Ge1 0.0262(3) 0.0396(4) 0.0446(4) 0.0199(3) 0.0022(3) 0.0030(3)
Ge2 0.0369(4) 0.0324(3) 0.0572(5) 0.0236(3) 0.0066(3) 0.0069(3)
Ge3 0.0429(4) 0.0649(5) 0.0473(4) 0.0398(4) 0.0093(3) 0.0064(3)
Ge4 0.0309(3) 0.0412(4) 0.0356(4) 0.0080(3) 0.0061(3) 0.0040(3)
Ge5 0.0270(3) 0.0439(4) 0.0493(4) 0.0223(3) 0.0099(3) 0.0065(3)
K1 0.0361(6) 0.0263(6) 0.0283(6) 0.0151(5) 0.0089(5) 0.0064(5)
K2 0.0247(6) 0.0267(5) 0.0237(6) 0.0128(5) 0.0056(5) 0.0046(4)
O11 0.026(2) 0.042(2) 0.069(3) 0.034(3) 0.013(2) 0.0102(18)
O8 0.033(2) 0.031(2) 0.036(2) 0.0124(19) 0.006(2) 0.0046(18)
O5 0.037(2) 0.030(2) 0.035(2) 0.0165(19) 0.011(2) 0.0041(17)
O12 0.033(2) 0.039(2) 0.040(3) 0.025(2) 0.014(2) 0.0116(19)
O2 0.047(3) 0.033(2) 0.033(2) 0.013(2) 0.017(2) 0.0027(19)
O9 0.049(3) 0.126(6) 0.080(5) 0.083(5) 0.033(3) 0.033(4)
O10 0.071(4) 0.063(3) 0.028(2) 0.026(2) -0.004(3) -0.019(3)
O1 0.047(3) 0.039(2) 0.029(2) 0.021(2) 0.009(2) 0.000(2)
O6 0.040(3) 0.063(3) 0.066(3) 0.051(3) 0.018(2) 0.016(2)
O3 0.078(4) 0.044(3) 0.028(2) 0.007(2) 0.003(3) 0.030(3)
O7 0.035(3) 0.045(3) 0.059(4) -0.010(3) -0.010(3) 0.013(2)
O4 0.080(4) 0.034(2) 0.031(2) 0.012(2) 0.008(3) -0.014(2)
N1 0.038(3) 0.048(3) 0.026(3) 0.019(3) 0.007(2) 0.010(2)
N3 0.029(3) 0.035(3) 0.065(4) 0.028(3) 0.012(3) 0.007(2)
N4 0.030(3) 0.033(3) 0.041(3) 0.015(3) -0.003(2) 0.005(2)
N2 0.044(3) 0.062(4) 0.054(4) 0.038(3) 0.011(3) -0.002(3)
N5 0.048(4) 0.042(3) 0.098(6) 0.030(4) 0.030(4) 0.017(3)
N6 0.062(5) 0.194(12) 0.124(9) 0.127(10) 0.029(6) 0.019(6)
N7 0.040(3) 0.058(4) 0.055(4) 0.019(3) 0.005(3) -0.002(3)
N8 0.078(6) 0.154(11) 0.074(6) 0.061(7) -0.016(6) -0.030(7)
C1 0.039(4) 0.042(4) 0.058(5) 0.025(4) -0.019(4) -0.006(3)
C2 0.052(4) 0.050(4) 0.054(4) 0.038(4) 0.018(4) 0.020(3)
C3 0.033(3) 0.033(3) 0.040(4) 0.016(3) 0.009(3) 0.005(3)
C4 0.038(3) 0.052(4) 0.031(3) 0.021(3) 0.004(3) 0.001(3)
C5 0.061(4) 0.028(3) 0.052(4) 0.024(3) 0.021(4) 0.014(3)
C6 0.034(3) 0.074(5) 0.046(4) 0.036(4) 0.010(3) 0.002(3)
C7 0.045(4) 0.043(4) 0.054(4) 0.035(3) 0.022(3) 0.020(3)
C8 0.029(3) 0.038(3) 0.049(4) 0.017(3) 0.011(3) 0.005(3)
C9 0.044(4) 0.087(6) 0.088(7) 0.067(6) 0.013(4) 0.015(4)
C10 0.128(9) 0.026(3) 0.029(4) 0.009(3) 0.010(5) 0.012(4)
C11 0.047(4) 0.078(6) 0.038(4) 0.023(4) 0.014(4) 0.033(4)
C12 0.067(5) 0.036(3) 0.020(3) 0.009(3) 0.015(3) -0.010(3)
C13 0.045(4) 0.021(3) 0.038(4) 0.005(3) 0.008(3) 0.009(3)
C14 0.047(4) 0.037(3) 0.033(3) 0.017(3) 0.005(3) -0.006(3)
C15 0.026(3) 0.096(7) 0.046(5) 0.027(5) 0.004(3) 0.001(4)
C16 0.065(5) 0.036(4) 0.039(4) 0.015(3) 0.026(4) 0.002(3)
C17 0.028(3) 0.034(3) 0.059(5) 0.012(3) -0.005(3) 0.007(3)
C18 0.045(4) 0.061(4) 0.039(4) 0.026(4) 0.010(3) 0.024(4)
C19 0.033(4) 0.080(7) 0.39(3) 0.148(14) 0.066(9) 0.032(5)
C20 0.035(3) 0.033(3) 0.058(5) 0.010(3) 0.010(3) 0.011(3)
C21 0.091(7) 0.045(4) 0.042(4) 0.017(4) 0.004(5) -0.024(4)
C22 0.046(4) 0.044(4) 0.040(4) 0.025(3) 0.005(3) -0.012(3)
C23 0.042(4) 0.102(8) 0.049(5) 0.011(5) 0.027(4) -0.024(5)
C24 0.064(5) 0.071(5) 0.039(4) 0.017(4) 0.021(4) 0.047(5)
C25 0.066(5) 0.090(7) 0.041(4) 0.038(5) -0.011(4) -0.044(5)
C26 0.056(5) 0.070(6) 0.086(8) 0.022(6) -0.006(6) -0.011(5)
C27 0.063(7) 0.61(5) 0.33(3) 0.43(4) 0.114(13) 0.141(16)
C28 0.103(7) 0.039(4) 0.027(3) 0.007(3) 0.010(4) 0.033(4)
C29 0.049(4) 0.045(4) 0.027(3) 0.017(3) 0.001(3) 0.002(3)
C30 0.037(4) 0.101(7) 0.105(8) 0.081(7) 0.014(5) 0.009(4)
C31 0.030(4) 0.072(6) 0.254(18) 0.105(10) 0.029(7) 0.020(4)
C32 0.044(4) 0.052(4) 0.066(5) 0.035(4) 0.024(4) 0.005(3)
C33 0.091(6) 0.044(4) 0.047(4) 0.027(4) -0.036(5) -0.021(4)
C34 0.044(4) 0.059(5) 0.062(5) 0.041(4) 0.009(4) -0.009(3)
C35 0.27(2) 0.058(7) 0.116(12) 0.037(7) 0.153(16) 0.025(11)
C36 0.191(16) 0.124(11) 0.026(4) 0.039(6) -0.009(7) -0.088(12)

loop_
_atom_type_symbol
_atom_type_description
_atom_type_scat_dispersion_real
_atom_type_scat_dispersion_imag
_atom_type_scat_source
C C 0.0033 0.0016 'International Tables Vol C Tables 4.2.6.8 and 6.1.1.4'
N N 0.0061 0.0033 'International Tables Vol C Tables 4.2.6.8 and 6.1.1.4'
O O 0.0106 0.0060 'International Tables Vol C Tables 4.2.6.8 and 6.1.1.4'
K K 0.2009 0.2494 'International Tables Vol C Tables 4.2.6.8 and 6.1.1.4'
Ge Ge 0.1547 1.8001 'International Tables Vol C Tables 4.2.6.8 and 6.1.1.4'
H H 0.0000 0.0000 'International Tables Vol C Tables 4.2.6.8 and 6.1.1.4'

loop_
_geom_angle_atom_site_label_1
_geom_angle_atom_site_label_2
_geom_angle_atom_site_label_3
_geom_angle
_geom_angle_site_symmetry_1
_geom_angle_site_symmetry_3
_geom_angle_publ_flag
Ge2 Ge1 Ge3 65.39(3) . . ?
Ge2 Ge1 Ge4 64.88(3) . . ?
Ge3 Ge1 Ge4 64.84(3) . . ?
Ge2 Ge1 Ge5 146.06(3) . 1_655 ?
Ge3 Ge1 Ge5 146.94(2) . 1_655 ?
Ge4 Ge1 Ge5 128.04(3) . 1_655 ?
Ge1 Ge2 Ge5 103.26(3) . . ?
Ge1 Ge2 Ge4 57.77(3) . . ?
Ge5 Ge2 Ge4 57.30(3) . . ?
Ge1 Ge2 Ge3 57.40(3) . . ?
Ge5 Ge2 Ge3 57.34(3) . . ?
Ge4 Ge2 Ge3 59.85(3) . . ?
Ge5 Ge3 Ge1 103.09(3) . . ?
Ge5 Ge3 Ge4 57.27(3) . . ?
Ge1 Ge3 Ge4 57.70(3) . . ?
Ge5 Ge3 Ge2 57.33(3) . . ?
Ge1 Ge3 Ge2 57.21(3) . . ?
Ge4 Ge3 Ge2 59.79(3) . . ?
Ge5 Ge4 Ge1 103.19(4) . . ?
Ge5 Ge4 Ge2 57.64(3) . . ?
Ge1 Ge4 Ge2 57.35(3) . . ?
Ge5 Ge4 Ge3 57.64(3) . . ?
Ge1 Ge4 Ge3 57.46(3) . . ?
Ge2 Ge4 Ge3 60.36(3) . . ?
Ge4 Ge5 Ge2 65.06(3) . . ?
Ge4 Ge5 Ge3 65.09(3) . . ?
Ge2 Ge5 Ge3 65.33(3) . . ?
O5 K1 O1 95.42(13) . . ?
O5 K1 O3 97.25(17) . . ?
O1 K1 O3 100.80(15) . . ?
O5 K1 O6 60.65(14) . . ?
O1 K1 O6 115.62(16) . . ?
O3 K1 O6 137.96(16) . . ?
O5 K1 O2 134.63(14) . . ?
O1 K1 O2 59.78(14) . . ?
O3 K1 O2 122.92(16) . . ?
O6 K1 O2 94.43(15) . . ?
O5 K1 O4 118.33(14) . . ?
O1 K1 O4 141.00(14) . . ?
O3 K1 O4 58.56(18) . . ?
O6 K1 O4 98.66(17) . . ?
O2 K1 O4 101.54(15) . . ?
O5 K1 N2 120.35(15) . . ?
O1 K1 N2 120.05(17) . . ?
O3 K1 N2 118.1(2) . . ?
O6 K1 N2 61.02(16) . . ?
O2 K1 N2 60.97(16) . . ?
O4 K1 N2 60.5(2) . . ?
O5 K1 N1 61.21(14) . . ?
O1 K1 N1 60.15(15) . . ?
O3 K1 N1 60.24(17) . . ?
O6 K1 N1 120.73(15) . . ?
O2 K1 N1 118.88(15) . . ?
O4 K1 N1 118.02(18) . . ?
N2 K1 N1 178.14(18) . . ?
O10 K2 O12 98.73(14) . . ?
O10 K2 O8 98.27(17) . . ?
O12 K2 O8 97.72(14) . . ?
O10 K2 O7 144.47(18) . . ?
O12 K2 O7 111.67(19) . . ?
O8 K2 O7 60.83(14) . . ?
O10 K2 O11 111.72(19) . . ?
O12 K2 O11 61.15(13) . . ?
O8 K2 O11 144.96(15) . . ?
O7 K2 O11 99.18(15) . . ?
O10 K2 O9 61.20(18) . . ?
O12 K2 O9 147.8(2) . . ?
O8 K2 O9 109.38(18) . . ?
O7 K2 O9 96.9(2) . . ?
O11 K2 O9 100.97(18) . . ?
O10 K2 N3 118.51(19) . . ?
O12 K2 N3 119.41(14) . . ?
O8 K2 N3 119.64(15) . . ?
O7 K2 N3 61.77(18) . . ?
O11 K2 N3 61.25(14) . . ?
O9 K2 N3 61.30(17) . . ?
O10 K2 N4 60.49(18) . . ?
O12 K2 N4 60.93(13) . . ?
O8 K2 N4 61.04(14) . . ?
O7 K2 N4 119.12(17) . . ?
O11 K2 N4 118.73(14) . . ?
O9 K2 N4 117.86(16) . . ?
N3 K2 N4 178.98(19) . . ?
O10 K2 C35 41.9(4) . . ?
O12 K2 C35 126.8(3) . . ?
O8 K2 C35 118.1(3) . . ?
O7 K2 C35 119.7(4) . . ?
O11 K2 C35 96.7(3) . . ?
O9 K2 C35 22.8(3) . . ?
N3 K2 C35 76.9(4) . . ?
N4 K2 C35 102.1(4) . . ?
O10 K2 C18 120.67(18) . . ?
O12 K2 C18 42.70(15) . . ?
O8 K2 C18 124.37(16) . . ?
O7 K2 C18 94.55(19) . . ?
O11 K2 C18 22.43(17) . . ?
O9 K2 C18 123.39(19) . . ?
N3 K2 C18 76.77(17) . . ?
N4 K2 C18 103.52(17) . . ?
C35 K2 C18 117.4(3) . . ?
C18 O11 C31 108.7(8) . . ?
C18 O11 K2 107.9(4) . . ?
C31 O11 K2 117.2(4) . . ?
C13 O8 C20 111.1(5) . . ?
C13 O8 K2 116.3(4) . . ?
C20 O8 K2 119.9(4) . . ?
C22 O5 C5 111.2(5) . . ?
C22 O5 K1 118.8(3) . . ?
C5 O5 K1 115.7(4) . . ?
C3 O12 C7 110.8(5) . . ?
C3 O12 K2 119.5(3) . . ?
C7 O12 K2 116.7(4) . . ?
C32 O2 C16 112.7(6) . . ?
C32 O2 K1 117.2(4) . . ?
C16 O2 K1 111.1(4) . . ?
C27 O9 C35 111.2(16) . . ?
C27 O9 K2 115.6(5) . . ?
C35 O9 K2 106.0(6) . . ?
C33 O10 C36 111.5(9) . . ?
C33 O10 K2 121.6(5) . . ?
C36 O10 K2 114.4(6) . . ?
C29 O1 C12 110.8(5) . . ?
C29 O1 K1 118.2(4) . . ?
C12 O1 K1 117.8(4) . . ?
C2 O6 C9 110.0(5) . . ?
C2 O6 K1 112.9(4) . . ?
C9 O6 K1 114.8(4) . . ?
C28 O3 C24 110.0(7) . . ?
C28 O3 K1 118.8(5) . . ?
C24 O3 K1 120.4(4) . . ?
C14 O7 C26 102.7(7) . . ?
C14 O7 K2 110.4(4) . . ?
C26 O7 K2 113.5(5) . . ?
C21 O4 C10 109.6(7) . . ?
C21 O4 K1 116.6(5) . . ?
C10 O4 K1 113.4(4) . . ?
C11 N1 C6 110.5(6) . . ?
C11 N1 C4 109.6(5) . . ?
C6 N1 C4 109.2(6) . . ?
C11 N1 K1 109.2(5) . . ?
C6 N1 K1 107.7(4) . . ?
C4 N1 K1 110.6(4) . . ?
C15 N3 C23 110.4(7) . . ?
C15 N3 C19 110.2(10) . . ?
C23 N3 C19 109.6(10) . . ?
C15 N3 K2 108.1(5) . . ?
C23 N3 K2 109.8(5) . . ?
C19 N3 K2 108.7(4) . . ?
C1 N4 C8 110.7(5) . . ?
C1 N4 C17 110.6(5) . . ?
C8 N4 C17 109.3(6) . . ?
C1 N4 K2 109.0(5) . . ?
C8 N4 K2 108.8(3) . . ?
C17 N4 K2 108.4(4) . . ?
C30 N2 C34 108.7(7) . . ?
C30 N2 C25 110.2(7) . . ?
C34 N2 C25 109.7(6) . . ?
C30 N2 K1 110.2(5) . . ?
C34 N2 K1 109.1(4) . . ?
C25 N2 K1 109.0(5) . . ?
K1 N5 H5C 109.5 1_545 . ?
K1 N5 H5D 109.5 1_545 . ?
H5C N5 H5D 109.5 . . ?
K1 N5 H5E 109.5 1_545 . ?
H5C N5 H5E 109.5 . . ?
H5D N5 H5E 109.5 . . ?
K1 N6 H6C 109.5 1_544 . ?
K1 N6 H6D 109.5 1_544 . ?
H6C N6 H6D 109.5 . . ?
K1 N6 H6E 109.5 1_544 . ?
H6C N6 H6E 109.5 . . ?
H6D N6 H6E 109.5 . . ?
K1 N7 H7C 109.5 1_544 . ?
K1 N7 H7D 109.5 1_544 . ?
H7C N7 H7D 109.5 . . ?
K1 N7 H7E 109.5 1_544 . ?
H7C N7 H7E 109.5 . . ?
H7D N7 H7E 109.5 . . ?
K1 N8 H8C 109.5 1_544 . ?
K1 N8 H8D 109.5 1_544 . ?
H8C N8 H8D 109.5 . . ?
K1 N8 H8E 109.5 1_544 . ?
H8C N8 H8E 109.5 . . ?
H8D N8 H8E 109.5 . . ?
N4 C1 C33 113.6(6) . . ?
N4 C1 H1A 108.8 . . ?
C33 C1 H1A 108.8 . . ?
N4 C1 H1B 108.8 . . ?
C33 C1 H1B 108.8 . . ?
H1A C1 H1B 107.7 . . ?
O6 C2 C5 110.4(5) . . ?
O6 C2 H2A 109.6 . . ?
C5 C2 H2A 109.6 . . ?
O6 C2 H2B 109.6 . . ?
C5 C2 H2B 109.6 . . ?
H2A C2 H2B 108.1 . . ?
O12 C3 C8 108.6(5) . . ?
O12 C3 H3A 110.0 . . ?
C8 C3 H3A 110.0 . . ?
O12 C3 H3B 110.0 . . ?
C8 C3 H3B 110.0 . . ?
H3A C3 H3B 108.4 . . ?
N1 C4 C29 112.7(6) . . ?
N1 C4 H4A 109.0 . . ?
C29 C4 H4A 109.0 . . ?
N1 C4 H4B 109.0 . . ?
C29 C4 H4B 109.0 . . ?
H4A C4 H4B 107.8 . . ?
O5 C5 C2 109.9(5) . . ?
O5 C5 H5A 109.7 . . ?
C2 C5 H5A 109.7 . . ?
O5 C5 H5B 109.7 . . ?
C2 C5 H5B 109.7 . . ?
H5A C5 H5B 108.2 . . ?
N1 C6 C22 114.4(6) . . ?
N1 C6 H6A 108.7 . . ?
C22 C6 H6A 108.7 . . ?
N1 C6 H6B 108.7 . . ?
C22 C6 H6B 108.7 . . ?
H6A C6 H6B 107.6 . . ?
O12 C7 C18 109.6(6) . . ?
O12 C7 H7A 109.8 . . ?
C18 C7 H7A 109.8 . . ?
O12 C7 H7B 109.8 . . ?
C18 C7 H7B 109.8 . . ?
H7A C7 H7B 108.2 . . ?
N4 C8 C3 112.7(6) . . ?
N4 C8 H8A 109.1 . . ?
C3 C8 H8A 109.1 . . ?
N4 C8 H8B 109.1 . . ?
C3 C8 H8B 109.1 . . ?
H8A C8 H8B 107.8 . . ?
O6 C9 C30 108.6(7) . . ?
O6 C9 H9A 110.0 . . ?
C30 C9 H9A 110.0 . . ?
O6 C9 H9B 110.0 . . ?
C30 C9 H9B 110.0 . . ?
H9A C9 H9B 108.3 . . ?
C28 C10 O4 110.6(6) . . ?
C28 C10 H10A 109.5 . . ?
O4 C10 H10A 109.5 . . ?
C28 C10 H10B 109.5 . . ?
O4 C10 H10B 109.5 . . ?
H10A C10 H10B 108.1 . . ?
N1 C11 C24 115.1(6) . . ?
N1 C11 H11A 108.5 . . ?
C24 C11 H11A 108.5 . . ?
N1 C11 H11B 108.5 . . ?
C24 C11 H11B 108.5 . . ?
H11A C11 H11B 107.5 . . ?
O1 C12 C16 108.8(5) . . ?
O1 C12 H12A 109.9 . . ?
C16 C12 H12A 109.9 . . ?
O1 C12 H12B 109.9 . . ?
C16 C12 H12B 109.9 . . ?
H12A C12 H12B 108.3 . . ?
O8 C13 C14 109.9(6) . . ?
O8 C13 H13A 109.7 . . ?
C14 C13 H13A 109.7 . . ?
O8 C13 H13B 109.7 . . ?
C14 C13 H13B 109.7 . . ?
H13A C13 H13B 108.2 . . ?
O7 C14 C13 109.8(5) . . ?
O7 C14 H14A 109.7 . . ?
C13 C14 H14A 109.7 . . ?
O7 C14 H14B 109.7 . . ?
C13 C14 H14B 109.7 . . ?
H14A C14 H14B 108.2 . . ?
C26 C15 N3 121.5(7) . . ?
C26 C15 H15A 106.9 . . ?
N3 C15 H15A 106.9 . . ?
C26 C15 H15B 106.9 . . ?
N3 C15 H15B 106.9 . . ?
H15A C15 H15B 106.7 . . ?
O2 C16 C12 110.3(6) . . ?
O2 C16 H16A 109.6 . . ?
C12 C16 H16A 109.6 . . ?
O2 C16 H16B 109.6 . . ?
C12 C16 H16B 109.6 . . ?
H16A C16 H16B 108.1 . . ?
N4 C17 C20 114.6(5) . . ?
N4 C17 H17A 108.6 . . ?
C20 C17 H17A 108.6 . . ?
N4 C17 H17B 108.6 . . ?
C20 C17 H17B 108.6 . . ?
H17A C17 H17B 107.6 . . ?
O11 C18 C7 109.2(5) . . ?
O11 C18 K2 49.6(3) . . ?
C7 C18 K2 82.6(3) . . ?
O11 C18 H18A 109.8 . . ?
C7 C18 H18A 109.8 . . ?
K2 C18 H18A 81.4 . . ?
O11 C18 H18B 109.8 . . ?
C7 C18 H18B 109.8 . . ?
K2 C18 H18B 159.4 . . ?
H18A C18 H18B 108.3 . . ?
C31 C19 N3 126.8(9) . . ?
C31 C19 H19A 105.6 . . ?
N3 C19 H19A 105.6 . . ?
C31 C19 H19B 105.6 . . ?
N3 C19 H19B 105.6 . . ?
H19A C19 H19B 106.1 . . ?
O8 C20 C17 108.5(7) . . ?
O8 C20 H20A 110.0 . . ?
C17 C20 H20A 110.0 . . ?
O8 C20 H20B 110.0 . . ?
C17 C20 H20B 110.0 . . ?
H20A C20 H20B 108.4 . . ?
O4 C21 C25 107.9(6) . . ?
O4 C21 H21A 110.1 . . ?
C25 C21 H21A 110.1 . . ?
O4 C21 H21B 110.1 . . ?
C25 C21 H21B 110.1 . . ?
H21A C21 H21B 108.4 . . ?
O5 C22 C6 109.8(6) . . ?
O5 C22 H22A 109.7 . . ?
C6 C22 H22A 109.7 . . ?
O5 C22 H22B 109.7 . . ?
C6 C22 H22B 109.7 . . ?
H22A C22 H22B 108.2 . . ?
C27 C23 N3 125.7(8) . . ?
C27 C23 H23A 105.9 . . ?
N3 C23 H23A 105.9 . . ?
C27 C23 H23B 105.9 . . ?
N3 C23 H23B 105.9 . . ?
H23A C23 H23B 106.2 . . ?
O3 C24 C11 108.7(7) . . ?
O3 C24 H24A 110.0 . . ?
C11 C24 H24A 110.0 . . ?
O3 C24 H24B 110.0 . . ?
C11 C24 H24B 110.0 . . ?
H24A C24 H24B 108.3 . . ?
N2 C25 C21 116.1(7) . . ?
N2 C25 H25A 108.3 . . ?
C21 C25 H25A 108.3 . . ?
N2 C25 H25B 108.3 . . ?
C21 C25 H25B 108.3 . . ?
H25A C25 H25B 107.4 . . ?
C15 C26 O7 111.0(8) . . ?
C15 C26 H26A 109.4 . . ?
O7 C26 H26A 109.4 . . ?
C15 C26 H26B 109.4 . . ?
O7 C26 H26B 109.4 . . ?
H26A C26 H26B 108.0 . . ?
C23 C27 O9 125.3(11) . . ?
C23 C27 H27A 106.0 . . ?
O9 C27 H27A 106.0 . . ?
C23 C27 H27B 106.0 . . ?
O9 C27 H27B 106.0 . . ?
H27A C27 H27B 106.3 . . ?
O3 C28 C10 109.3(8) . . ?
O3 C28 H28A 109.8 . . ?
C10 C28 H28A 109.8 . . ?
O3 C28 H28B 109.8 . . ?
C10 C28 H28B 109.8 . . ?
H28A C28 H28B 108.3 . . ?
O1 C29 C4 108.9(5) . . ?
O1 C29 H29A 109.9 . . ?
C4 C29 H29A 109.9 . . ?
O1 C29 H29B 109.9 . . ?
C4 C29 H29B 109.9 . . ?
H29A C29 H29B 108.3 . . ?
N2 C30 C9 113.4(8) . . ?
N2 C30 H30A 108.9 . . ?
C9 C30 H30A 108.9 . . ?
N2 C30 H30B 108.9 . . ?
C9 C30 H30B 108.9 . . ?
H30A C30 H30B 107.7 . . ?
C19 C31 O11 119.9(9) . . ?
C19 C31 H31A 107.3 . . ?
O11 C31 H31A 107.3 . . ?
C19 C31 H31B 107.3 . . ?
O11 C31 H31B 107.3 . . ?
H31A C31 H31B 106.9 . . ?
O2 C32 C34 110.6(7) . . ?
O2 C32 H32A 109.5 . . ?
C34 C32 H32A 109.5 . . ?
O2 C32 H32B 109.5 . . ?
C34 C32 H32B 109.5 . . ?
H32A C32 H32B 108.1 . . ?
O10 C33 C1 109.5(5) . . ?
O10 C33 H33A 109.8 . . ?
C1 C33 H33A 109.8 . . ?
O10 C33 H33B 109.8 . . ?
C1 C33 H33B 109.8 . . ?
H33A C33 H33B 108.2 . . ?
N2 C34 C32 114.0(6) . . ?
N2 C34 H34A 108.7 . . ?
C32 C34 H34A 108.7 . . ?
N2 C34 H34B 108.7 . . ?
C32 C34 H34B 108.7 . . ?
H34A C34 H34B 107.6 . . ?
C36 C35 O9 109.7(11) . . ?
C36 C35 K2 80.4(6) . . ?
O9 C35 K2 51.1(4) . . ?
C36 C35 H35A 109.7 . . ?
O9 C35 H35A 109.7 . . ?
K2 C35 H35A 160.9 . . ?
C36 C35 H35B 109.7 . . ?
O9 C35 H35B 109.7 . . ?
K2 C35 H35B 82.2 . . ?
H35A C35 H35B 108.2 . . ?
C35 C36 O10 114.5(12) . . ?
C35 C36 H36A 108.6 . . ?
O10 C36 H36A 108.6 . . ?
C35 C36 H36B 108.6 . . ?
O10 C36 H36B 108.6 . . ?
H36A C36 H36B 107.6 . . ?

loop_
_geom_bond_atom_site_label_1
_geom_bond_atom_site_label_2
_geom_bond_distance
_geom_bond_site_symmetry_2
_geom_bond_publ_flag
Ge1 Ge2 2.5000(9) . ?
Ge1 Ge3 2.5053(11) . ?
Ge1 Ge4 2.5119(10) . ?
Ge1 Ge5 7.4385(11) 1_655 ?
Ge2 Ge5 2.5046(10) . ?
Ge2 Ge4 2.6885(11) . ?
Ge2 Ge3 2.7039(9) . ?
Ge3 Ge5 2.5051(9) . ?
Ge3 Ge4 2.6899(11) . ?
Ge4 Ge5 2.4950(11) . ?
K1 O5 2.791(4) . ?
K1 O1 2.817(4) . ?
K1 O3 2.818(6) . ?
K1 O6 2.851(4) . ?
K1 O2 2.875(5) . ?
K1 O4 2.902(5) . ?
K1 N2 2.990(7) . ?
K1 N1 2.994(6) . ?
K2 O10 2.735(5) . ?
K2 O12 2.769(4) . ?
K2 O8 2.780(5) . ?
K2 O7 2.793(5) . ?
K2 O11 2.821(4) . ?
K2 O9 2.852(6) . ?
K2 N3 2.955(6) . ?
K2 N4 2.988(6) . ?
K2 C35 3.521(13) . ?
K2 C18 3.523(7) . ?
O11 C18 1.413(9) . ?
O11 C31 1.424(9) . ?
O8 C13 1.429(8) . ?
O8 C20 1.434(9) . ?
O5 C22 1.422(8) . ?
O5 C5 1.437(8) . ?
O12 C3 1.419(8) . ?
O12 C7 1.434(7) . ?
O2 C32 1.414(9) . ?
O2 C16 1.432(9) . ?
O9 C27 1.377(13) . ?
O9 C35 1.42(2) . ?
O10 C33 1.408(12) . ?
O10 C36 1.415(12) . ?
O1 C29 1.432(9) . ?
O1 C12 1.435(8) . ?
O6 C2 1.434(8) . ?
O6 C9 1.456(11) . ?
O3 C28 1.426(9) . ?
O3 C24 1.433(12) . ?
O7 C14 1.421(9) . ?
O7 C26 1.523(13) . ?
O4 C21 1.403(11) . ?
O4 C10 1.450(11) . ?
N1 C11 1.461(10) . ?
N1 C6 1.483(9) . ?
N1 C4 1.484(8) . ?
N3 C15 1.438(11) . ?
N3 C23 1.457(11) . ?
N3 C19 1.458(9) . ?
N4 C1 1.469(9) . ?
N4 C8 1.481(9) . ?
N4 C17 1.481(9) . ?
N2 C30 1.473(11) . ?
N2 C34 1.488(9) . ?
N2 C25 1.503(12) . ?
N5 K1 6.743(8) 1_545 ?
N5 H5C 0.8900 . ?
N5 H5D 0.8900 . ?
N5 H5E 0.8900 . ?
N6 K1 6.673(12) 1_544 ?
N6 H6C 0.8900 . ?
N6 H6D 0.8900 . ?
N6 H6E 0.8900 . ?
N7 K1 6.950(8) 1_544 ?
N7 H7C 0.8900 . ?
N7 H7D 0.8900 . ?
N7 H7E 0.8900 . ?
N8 K1 5.533(13) 1_544 ?
N8 H8C 0.8900 . ?
N8 H8D 0.8900 . ?
N8 H8E 0.8900 . ?
C1 C33 1.512(13) . ?
C1 H1A 0.9700 . ?
C1 H1B 0.9700 . ?
C2 C5 1.478(11) . ?
C2 H2A 0.9700 . ?
C2 H2B 0.9700 . ?
C3 C8 1.533(9) . ?
C3 H3A 0.9700 . ?
C3 H3B 0.9700 . ?
C4 C29 1.511(10) . ?
C4 H4A 0.9700 . ?
C4 H4B 0.9700 . ?
C5 H5A 0.9700 . ?
C5 H5B 0.9700 . ?
C6 C22 1.502(11) . ?
C6 H6A 0.9700 . ?
C6 H6B 0.9700 . ?
C7 C18 1.498(10) . ?
C7 H7A 0.9700 . ?
C7 H7B 0.9700 . ?
C8 H8A 0.9700 . ?
C8 H8B 0.9700 . ?
C9 C30 1.518(11) . ?
C9 H9A 0.9700 . ?
C9 H9B 0.9700 . ?
C10 C28 1.446(15) . ?
C10 H10A 0.9700 . ?
C10 H10B 0.9700 . ?
C11 C24 1.511(12) . ?
C11 H11A 0.9700 . ?
C11 H11B 0.9700 . ?
C12 C16 1.484(12) . ?
C12 H12A 0.9700 . ?
C12 H12B 0.9700 . ?
C13 C14 1.467(10) . ?
C13 H13A 0.9700 . ?
C13 H13B 0.9700 . ?
C14 H14A 0.9700 . ?
C14 H14B 0.9700 . ?
C15 C26 1.338(15) . ?
C15 H15A 0.9700 . ?
C15 H15B 0.9700 . ?
C16 H16A 0.9700 . ?
C16 H16B 0.9700 . ?
C17 C20 1.514(10) . ?
C17 H17A 0.9700 . ?
C17 H17B 0.9700 . ?
C18 H18A 0.9700 . ?
C18 H18B 0.9700 . ?
C19 C31 1.283(14) . ?
C19 H19A 0.9700 . ?
C19 H19B 0.9700 . ?
C20 H20A 0.9700 . ?
C20 H20B 0.9700 . ?
C21 C25 1.509(15) . ?
C21 H21A 0.9700 . ?
C21 H21B 0.9700 . ?
C22 H22A 0.9700 . ?
C22 H22B 0.9700 . ?
C23 C27 1.287(18) . ?
C23 H23A 0.9700 . ?
C23 H23B 0.9700 . ?
C24 H24A 0.9700 . ?
C24 H24B 0.9700 . ?
C25 H25A 0.9700 . ?
C25 H25B 0.9700 . ?
C26 H26A 0.9700 . ?
C26 H26B 0.9700 . ?
C27 H27A 0.9700 . ?
C27 H27B 0.9700 . ?
C28 H28A 0.9700 . ?
C28 H28B 0.9700 . ?
C29 H29A 0.9700 . ?
C29 H29B 0.9700 . ?
C30 H30A 0.9700 . ?
C30 H30B 0.9700 . ?
C31 H31A 0.9700 . ?
C31 H31B 0.9700 . ?
C32 C34 1.521(12) . ?
C32 H32A 0.9700 . ?
C32 H32B 0.9700 . ?
C33 H33A 0.9700 . ?
C33 H33B 0.9700 . ?
C34 H34A 0.9700 . ?
C34 H34B 0.9700 . ?
C35 C36 1.38(3) . ?
C35 H35A 0.9700 . ?
C35 H35B 0.9700 . ?
C36 H36A 0.9700 . ?
C36 H36B 0.9700 . ?
